data_2016894
loop_
_publ_author_name
'Mac\'i\<cek, J.'
'Davarski, K.'

_publ_contact_author
;
     Dr Josef Mac\'i\vcek
     Bulgarian Academy of Sciences
     Institute of Applied Mineralogy
     Rakovski str. 92
     1000 Sofia
     BULGARIA
;
_publ_section_title
;
 Structure of bis(2-aminothiazole)dichlorozinc(II)
;
_journal_issue 3
_journal_name_full 'Acta Crystallographica Section C'
_journal_page_first 592
_journal_page_last 593
_journal_paper_doi 10.1107/S0108270192010382
_journal_volume 49
_journal_year 1993
_chemical_formula_sum 'C6 H8 Cl2 N4 S2 Zn'
_chemical_formula_weight 336.56
_chemical_name_systematic Bis(2-aminothiazole)dichlorozinc(II)
_space_group_IT_number 14
_symmetry_cell_setting monoclinic
_symmetry_space_group_name_Hall '-P 2yn'
_symmetry_space_group_name_H-M 'P 1 21/n 1'
_atom_type_scat_source 'as coded in SDP/PDP V3.0 (Enraf-Nonius, 1985)'
_audit_creation_method 'from SDP files using KAPPA (Mac\'i\vcek, 1992. Unpublished)'
_cell_angle_alpha 90
_cell_angle_beta 91.963(9)
_cell_angle_gamma 90
_cell_formula_units_Z 4
_cell_length_a 8.4569(8)
_cell_length_b 10.0070(10)
_cell_length_c 14.843(2)
_cell_measurement_reflns_used 22
_cell_measurement_temperature 292
_cell_measurement_theta_max 20.63
_cell_measurement_theta_min 18.95
_cell_volume 1255.4(2)
_computing_cell_refinement 'CAD-4 v5.0 (Enraf-Nonius, 1988)'
_computing_data_collection 'CAD-4 v5.0'
_computing_data_reduction 'SDP/PDP v3.0 (Enraf-Nonius, 1985)'
_computing_molecular_graphics 'ORTEPII (Johnson, 1976)'
_computing_publication_material 'KAPPA (Mac\'i\vcek, 1992)'
_computing_structure_refinement 'SDP/PDP v3.0'
_computing_structure_solution 'Patterson method'
_diffrn_ambient_temperature 292
_diffrn_measurement_device 'Enraf-Nonius CAD-4 diffractometer'
_diffrn_measurement_method 'Continuous scan profiles'
_diffrn_radiation_monochromator 'graphite (perpendicular mode)'
_diffrn_radiation_source '2kW fine focus Philips tube'
_diffrn_radiation_type 'Mo K\a'
_diffrn_radiation_wavelength 0.71073
_diffrn_reflns_av_R_equivalents 0
_diffrn_reflns_limit_h_max 10
_diffrn_reflns_limit_h_min 0
_diffrn_reflns_limit_k_max 12
_diffrn_reflns_limit_k_min 0
_diffrn_reflns_limit_l_max 18
_diffrn_reflns_limit_l_min -18
_diffrn_reflns_number 2806
_diffrn_reflns_reduction_process 'F~obs~ = ( I~raw~/LP )^1/2^, where LP = Lorentz-polarization correction'
_diffrn_reflns_theta_max 26
_diffrn_reflns_theta_min 0
_diffrn_standards_decay_% 2.1
_diffrn_standards_interval_time 240
_diffrn_standards_number 3
_exptl_absorpt_coefficient_mu 2.72
_exptl_absorpt_correction_T_max 0.9992
_exptl_absorpt_correction_T_min 0.9245
_exptl_absorpt_correction_type empirical
_exptl_crystal_colour 'transparent brownish'
_exptl_crystal_density_diffrn 1.780
_exptl_crystal_description prismatic
_exptl_crystal_F_000 672
_exptl_crystal_size_max 0.3
_exptl_crystal_size_mid 0.3
_exptl_crystal_size_min 0.2
_refine_diff_density_max 0.423
_refine_diff_density_min -0.376
_refine_ls_goodness_of_fit_obs 1.095
_refine_ls_hydrogen_treatment refall
_refine_ls_matrix_type full
_refine_ls_number_constraints 0
_refine_ls_number_parameters 168
_refine_ls_number_reflns 1839
_refine_ls_number_restraints 0
_refine_ls_R_factor_obs 0.024
_refine_ls_shift/esd_max 0.012
_refine_ls_structure_factor_coef F
_refine_ls_weighting_details 'w = 1/[\s^2^(F)+(0.040*F)^2^]'
_refine_ls_weighting_scheme calc
_refine_ls_wR_factor_obs 0.030
_reflns_number_observed 1872
_reflns_number_total 2806
_reflns_observed_criterion I>3.0\s(I)
_cod_data_source_file na1019.cif
_cod_data_source_block na1019a
_cod_depositor_comments
;
The following automatic conversions were performed:

'_refine_ls_weighting_scheme' value '1/[\s^2^(F)+(0.040*F)^2^]' was
changed to 'calc'. New tag '_refine_ls_weighting_details' was
created. The value of the new tag was set to 'w =
1/[\s^2^(F)+(0.040*F)^2^]'.

Automatic conversion script
Id: cif_fix_values 3143 2015-03-26 13:38:13Z robertas 
;
_cod_original_cell_volume 1255.5(4)
_cod_original_sg_symbol_H-M 'P 21/n'
_cod_database_code 2016894

loop_
_symmetry_equiv_pos_as_xyz
+x,+y,+z
1/2+x,1/2-y,1/2+z
-x,-y,-z
1/2-x,1/2+y,1/2-z

loop_
_atom_site_aniso_label
_atom_site_aniso_U_11
_atom_site_aniso_U_22
_atom_site_aniso_U_33
_atom_site_aniso_U_12
_atom_site_aniso_U_13
_atom_site_aniso_U_23
Zn 0.03140(10) 0.04190(10) 0.04420(10) 0.0001(2) -0.00340(10) -0.0013(2)
Cl 0.0547(4) 0.0653(5) 0.0431(3) 0.0044(4) 0.0031(3) 0.0004(3)
Cl' 0.0462(4) 0.0433(4) 0.0603(4) 0.0049(3) -0.0056(3) 0.0020(3)
S(1) 0.0331(4) 0.0912(6) 0.0984(7) 0.0128(4) 0.0004(4) -0.0109(5)
S(1') 0.0631(5) 0.0619(5) 0.0824(5) -0.0074(4) -0.0106(5) -0.0283(4)
N 0.057(2) 0.097(2) 0.074(2) 0.032(2) -0.0010(10) 0.025(2)
N' 0.088(2) 0.055(2) 0.064(2) -0.022(2) 0.0170(10) 0.0000(10)
N(3) 0.0310(10) 0.0450(10) 0.0480(10) 0.0020(10) -0.0030(10) -0.0020(10)
N(3') 0.0350(10) 0.0440(10) 0.0430(10) -0.0030(10) -0.0010(10) -0.0040(10)
C(2) 0.0370(10) 0.052(2) 0.0510(10) 0.0090(10) -0.0040(10) -0.0110(10)
C(2') 0.0350(10) 0.047(2) 0.055(2) 0.0030(10) 0.0060(10) -0.0100(10)
C(4) 0.046(2) 0.062(2) 0.075(2) 0.002(2) 0.008(2) 0.010(2)
C(4') 0.064(2) 0.059(2) 0.051(2) -0.001(2) -0.007(2) 0.002(2)
C(5) 0.054(2) 0.088(2) 0.112(3) -0.002(2) 0.028(2) 0.021(2)
C(5') 0.082(2) 0.074(2) 0.057(2) 0.006(2) -0.020(2) -0.013(2)

loop_
_atom_site_label
_atom_site_fract_x
_atom_site_fract_y
_atom_site_fract_z
_atom_site_U_iso_or_equiv
_atom_site_thermal_displace_type
_atom_site_calc_flag
_atom_site_calc_attached_atom
Zn 0.00872(4) 0.20622(3) 0.33385(2) 0.03926(7) Uani ? ?
Cl 0.05690(10) 0.25974(8) 0.18980(5) 0.0543(2) Uani ? ?
Cl' 0.09802(9) 0.00353(7) 0.37414(5) 0.0501(2) Uani ? ?
S(1) -0.52360(10) 0.25920(10) 0.33853(7) 0.0743(3) Uani ? ?
S(1') 0.26580(10) 0.52918(9) 0.49490(6) 0.0694(3) Uani ? ?
N -0.2988(3) 0.3660(3) 0.2384(2) 0.0762(9) Uani ? ?
N' 0.1711(4) 0.5127(3) 0.3216(2) 0.0686(8) Uani ? ?
N(3) -0.2281(3) 0.2081(2) 0.34950(10) 0.0412(6) Uani ? ?
N(3') 0.1130(3) 0.3371(2) 0.41980(10) 0.0404(6) Uani ? ?
C(2) -0.3325(3) 0.2793(3) 0.3036(2) 0.0470(7) Uani ? ?
C(2') 0.1754(3) 0.4542(3) 0.4019(2) 0.0458(7) Uani ? ?
C(4) -0.2990(4) 0.1342(3) 0.4150(2) 0.0609(9) Uani ? ?
C(4') 0.1348(4) 0.3062(3) 0.5103(2) 0.0583(9) Uani ? ?
C(5) -0.4549(4) 0.1503(4) 0.4189(3) 0.0840(10) Uani ? ?
C(5') 0.2123(5) 0.3962(4) 0.5597(2) 0.0710(10) Uani ? ?
H(N1) -0.209(4) 0.363(3) 0.212(2) 0.037(9) Uiso ? N
H(N1') 0.165(4) 0.467(3) 0.276(2) 0.033(9) Uiso ? N'
H(N2) -0.373(4) 0.407(3) 0.212(2) 0.050(10) Uiso ? N
H(N2') 0.231(4) 0.578(3) 0.314(2) 0.038(9) Uiso ? N'
H(4) -0.238(4) 0.080(3) 0.450(2) 0.036(9) Uiso ? C(4)
H(4') 0.091(4) 0.230(3) 0.529(2) 0.031(9) Uiso ? C(4')
H(5) -0.520(4) 0.115(4) 0.456(2) 0.060(10) Uiso ? C(5)
H(5') 0.240(4) 0.391(3) 0.624(2) 0.050(10) Uiso ? C(5')

loop_
_atom_type_symbol
_atom_type_description
_atom_type_scat_dispersion_real
_atom_type_scat_dispersion_imag
Zn ? 0.222 1.431
Cl ? 0.132 0.159
S ? 0.110 0.124
N ? 0.004 0.003
C ? 0.002 0.002
H ? 0.000 0.000

loop_
_geom_angle_atom_site_label_1
_geom_angle_atom_site_label_2
_geom_angle_atom_site_label_3
_geom_angle_site_symmetry_1
_geom_angle_site_symmetry_2
_geom_angle_site_symmetry_3
_geom_angle
_geom_angle_publ_flag
Cl Zn Cl' 1 . 1 113.47(3) yes
Cl Zn N(3) 1 . 1 108.54(7) yes
Cl Zn N(3') 1 . 1 110.94(7) yes
Cl' Zn N(3) 1 . 1 107.69(7) yes
Cl' Zn N(3') 1 . 1 106.50(7) yes
N(3) Zn N(3') 1 . 1 109.61(9) yes
C(2) S(1) C(5) 1 . 1 89.1(2) yes
C(2') S(1') C(5') 1 . 1 89.6(2) yes
Zn N(3) C(2) 1 . 1 126.8(2) yes
Zn N(3) C(4) 1 . 1 122.2(2) yes
C(2) N(3) C(4) 1 . 1 111.0(2) yes
Zn N(3') C(2') 1 . 1 128.5(2) yes
Zn N(3') C(4') 1 . 1 120.7(2) yes
C(2') N(3') C(4') 1 . 1 110.7(2) yes
S(1) C(2) N 1 . 1 121.2(2) yes
S(1) C(2) N(3) 1 . 1 113.7(2) yes
N C(2) N(3) 1 . 1 125.0(3) yes
S(1') C(2') N' 1 . 1 121.6(2) yes
S(1') C(2') N(3') 1 . 1 113.3(2) yes
N' C(2') N(3') 1 . 1 125.1(3) yes
N(3) C(4) C(2) 1 . 1 33.50(10) yes
N(3) C(4) C(5) 1 . 1 114.9(3) yes
C(2) C(4) C(5) 1 . 1 81.4(3) yes
N(3') C(4') C(2') 1 . 1 33.60(10) yes
N(3') C(4') C(5') 1 . 1 115.7(3) yes
C(2') C(4') C(5') 1 . 1 82.0(2) yes
S(1) C(5) C(4) 1 . 1 111.2(3) yes
S(1') C(5') C(4') 1 . 1 110.7(3) yes

loop_
_geom_bond_atom_site_label_1
_geom_bond_atom_site_label_2
_geom_bond_site_symmetry_1
_geom_bond_site_symmetry_2
_geom_bond_distance
_geom_bond_publ_flag
Zn Cl . 1 2.2548(8) yes
Zn Cl' . 1 2.2386(8) yes
Zn N(3) . 1 2.024(2) yes
Zn N(3') . 1 2.011(2) yes
S(1) C(2) . 1 1.726(3) yes
S(1) C(5) . 1 1.703(4) yes
S(1') C(2') . 1 1.726(3) yes
S(1') C(5') . 1 1.712(4) yes
N C(2) . 1 1.337(4) yes
N' C(2') . 1 1.328(4) yes
N(3) C(2) . 1 1.307(4) yes
N(3) C(4) . 1 1.376(4) yes
N(3') C(2') . 1 1.316(4) yes
N(3') C(4') . 1 1.384(4) yes
C(4) C(5) . 1 1.332(5) yes
C(4') C(5') . 1 1.321(5) yes

loop_
_geom_contact_atom_site_label_1
_geom_contact_atom_site_label_2
_geom_contact_distance
_geom_contact_site_symmetry_1
_geom_contact_site_symmetry_2
_geom_contact_publ_flag
? ? ? ? ? ?
